data_7158043
loop_
_publ_author_name
'Luo, Liangliang'
'Chen, Xiao-Pan'
'Li, Zhao-Feng'
'Zhou, Yuan'
'Xiao, You-Cai'
'Chen, Fen-Er'

_publ_section_title
;
 Palladium(II)-catalyzed aerobic oxidative O-H/C-H isocyanide insertion:
 facile access to pyrrolo[2,1-<i>c</i>][1,4]benzoxazine derivatives.
;
_journal_issue 19
_journal_name_full 'Organic &amp; biomolecular chemistry'
_journal_page_first 4364
_journal_page_last 4368
_journal_paper_doi 10.1039/d1ob00393c
_journal_volume 19
_journal_year 2021
_chemical_formula_moiety '0.5(C16 H18 N2 O2)'
_chemical_formula_sum 'C8 H9 N O'
_chemical_formula_weight 135.16
_space_group_crystal_system monoclinic
_space_group_IT_number 12
_space_group_name_Hall '-C 2y'
_space_group_name_H-M_alt 'C 1 2/m 1'
_atom_sites_solution_hydrogens mixed
_atom_sites_solution_primary dual
_audit_creation_date 2021-03-18
_audit_creation_method
;
Olex2 1.3
(compiled 2020.11.12 svn.r5f609507 for OlexSys, GUI svn.r6272)
;
_audit_update_record
;
2021-03-30 deposited with the CCDC.	2021-04-26 downloaded from the CCDC.
;
_cell_angle_alpha 90
_cell_angle_beta 117.1570(10)
_cell_angle_gamma 90
_cell_formula_units_Z 16
_cell_length_a 22.5105(8)
_cell_length_b 6.8064(2)
_cell_length_c 20.6235(7)
_cell_measurement_reflns_used 4176
_cell_measurement_temperature 120.0
_cell_measurement_theta_max 27.236
_cell_measurement_theta_min 2.220
_cell_volume 2811.50(16)
_computing_cell_refinement 'SAINT V8.40B (?, 2016)'
_computing_data_reduction 'SAINT V8.40B (?, 2016)'
_computing_molecular_graphics 'Olex2 1.3 (Dolomanov et al., 2009)'
_computing_publication_material 'Olex2 1.3 (Dolomanov et al., 2009)'
_computing_structure_refinement 'SHELXL 2014/7 (Sheldrick, 2015)'
_computing_structure_solution 'SHELXT 2018/2 (Sheldrick, 2018)'
_diffrn_ambient_temperature 120.0
_diffrn_measured_fraction_theta_full 0.999
_diffrn_measured_fraction_theta_max 0.996
_diffrn_measurement_device_type 'Bruker APEX-II CCD'
_diffrn_measurement_method '\f and \w scans'
_diffrn_radiation_type MoK\a
_diffrn_radiation_wavelength 0.71073
_diffrn_reflns_av_R_equivalents 0.0733
_diffrn_reflns_av_unetI/netI 0.0440
_diffrn_reflns_Laue_measured_fraction_full 0.999
_diffrn_reflns_Laue_measured_fraction_max 0.996
_diffrn_reflns_limit_h_max 28
_diffrn_reflns_limit_h_min -29
_diffrn_reflns_limit_k_max 8
_diffrn_reflns_limit_k_min -8
_diffrn_reflns_limit_l_max 26
_diffrn_reflns_limit_l_min -26
_diffrn_reflns_number 21970
_diffrn_reflns_point_group_measured_fraction_full 0.999
_diffrn_reflns_point_group_measured_fraction_max 0.996
_diffrn_reflns_theta_full 25.242
_diffrn_reflns_theta_max 27.497
_diffrn_reflns_theta_min 2.034
_diffrn_source_current 1.4
_diffrn_source_power 0.07
_diffrn_source_voltage 50.0
_diffrn_standards_number 0
_exptl_absorpt_coefficient_mu 0.085
_exptl_absorpt_correction_T_max 0.7456
_exptl_absorpt_correction_T_min 0.7119
_exptl_absorpt_correction_type multi-scan
_exptl_absorpt_process_details
;
SADABS-2016/2 (Bruker,2016/2) was used for absorption correction.
wR2(int) was 0.0791 before and 0.0654 after correction.
The Ratio of minimum to maximum transmission is 0.9548.
The \l/2 correction factor is Not present.
;
_exptl_crystal_colour 'clear light colourless'
_exptl_crystal_colour_lustre clear
_exptl_crystal_colour_modifier light
_exptl_crystal_colour_primary colourless
_exptl_crystal_density_diffrn 1.277
_exptl_crystal_description needle
_exptl_crystal_F_000 1152
_exptl_crystal_size_max 0.32
_exptl_crystal_size_mid 0.09
_exptl_crystal_size_min 0.05
_refine_diff_density_max 0.401
_refine_diff_density_min -0.279
_refine_diff_density_rms 0.048
_refine_ls_extinction_method none
_refine_ls_goodness_of_fit_ref 1.018
_refine_ls_hydrogen_treatment constr
_refine_ls_matrix_type full
_refine_ls_number_parameters 243
_refine_ls_number_reflns 3496
_refine_ls_number_restraints 0
_refine_ls_restrained_S_all 1.018
_refine_ls_R_factor_all 0.0923
_refine_ls_R_factor_gt 0.0555
_refine_ls_shift/su_max 0.000
_refine_ls_shift/su_mean 0.000
_refine_ls_structure_factor_coef Fsqd
_refine_ls_weighting_details 'w=1/[\s^2^(Fo^2^)+(0.0490P)^2^+4.1284P] where P=(Fo^2^+2Fc^2^)/3'
_refine_ls_weighting_scheme calc
_refine_ls_wR_factor_gt 0.1228
_refine_ls_wR_factor_ref 0.1449
_reflns_Friedel_coverage 0.000
_reflns_number_gt 2333
_reflns_number_total 3496
_reflns_threshold_expression 'I > 2\s(I)'
_cod_data_source_file d1ob00393c2.cif
_cod_data_source_block mo_cfe_lll_1_120k_3_0m_a
_cod_depositor_comments 'Adding full bibliography for 7158043.cif.'
_cod_original_cell_volume 2811.49(16)
_cod_database_code 7158043
_shelx_shelxl_version_number 2014/7
_shelx_space_group_comment
;
The symmetry employed for this shelxl refinement is uniquely defined
by the following loop, which should always be used as a source of
symmetry information in preference to the above space-group names.
They are only intended as comments.
;
_shelx_estimated_absorpt_t_max 0.996
_shelx_estimated_absorpt_t_min 0.973
_olex2_refinement_description
;
1. Fixed Uiso
 At 1.2 times of:
  All C(H) groups
 At 1.5 times of:
  All C(H,H,H) groups
2. Others
 Sof(C2A)=Sof(H2AA)=Sof(H2AB)=Sof(H2AC)=0.5*(1-FVAR(2))
 Sof(C2)=Sof(H2A)=Sof(H2B)=Sof(H2C)=0.5*FVAR(2)
 Fixed Sof: H00H(0.5) H00I(0.5) H00J(0.5) H01A(0.5) H01B(0.5) H01C(0.5)
 H01D(0.5) H01E(0.5) H01F(0.5)
3.a Riding coordinates:
 C00Y(H00D,H00E,H00F), C00Z(H00H,H00I,H00J), C010(H01A,H01B,H01C), C011(H01D,
 H01E,H01F), C2(H2A,H2B,H2C), C2A(H2AA,H2AB,H2AC)
3.b Aromatic/amide H refined with riding coordinates:
 C00G(H00G), C00K(H00K), C00M(H00M), C00N(H00N), C00O(H00O), C00P(H00P),
 C00Q(H00Q), C00S(H00S), C00T(H00T), C00U(H00U), C00V(H00V), C00X(H00X)
3.c Idealised Me refined as rotating group:
 C00W(H00A,H00B,H00C)
;
_olex2_submission_special_instructions 'No special instructions were received'

loop_
_space_group_symop_operation_xyz
'x, y, z'
'-x, y, -z'
'x+1/2, y+1/2, z'
'-x+1/2, y+1/2, -z'
'-x, -y, -z'
'x, -y, z'
'-x+1/2, -y+1/2, -z'
'x+1/2, -y+1/2, z'

loop_
_atom_site_label
_atom_site_type_symbol
_atom_site_fract_x
_atom_site_fract_y
_atom_site_fract_z
_atom_site_U_iso_or_equiv
_atom_site_adp_type
_atom_site_occupancy
_atom_site_site_symmetry_order
_atom_site_calc_flag
_atom_site_refinement_flags_posn
_atom_site_refinement_flags_adp
_atom_site_refinement_flags_occupancy
_atom_site_disorder_assembly
_atom_site_disorder_group
O001 O 0.69283(9) 0.5000 0.85368(9) 0.0316(4) Uani 1 2 d S T P . .
O002 O 0.68119(10) 0.0000 0.63033(10) 0.0356(5) Uani 1 2 d S T P . .
N003 N 0.64013(11) 0.5000 0.70300(11) 0.0259(5) Uani 1 2 d S T P . .
O004 O 0.58506(11) 0.0000 0.79500(13) 0.0466(6) Uani 1 2 d S T P . .
N005 N 0.80823(11) 0.0000 0.74763(12) 0.0283(5) Uani 1 2 d S T P . .
N006 N 0.72882(11) 0.0000 0.55080(11) 0.0288(5) Uani 1 2 d S T P . .
N007 N 0.58574(12) 0.5000 0.84334(11) 0.0295(5) Uani 1 2 d S T P . .
C009 C 0.62364(14) 0.5000 0.81344(14) 0.0270(6) Uani 1 2 d S T P . .
C00A C 0.75269(14) 0.0000 0.76101(14) 0.0280(6) Uani 1 2 d S T P . .
C00B C 0.73555(14) 0.0000 0.61503(14) 0.0283(6) Uani 1 2 d S T P . .
C00C C 0.70980(13) 0.5000 0.74535(14) 0.0277(6) Uani 1 2 d S T P . .
C00D C 0.80098(14) 0.0000 0.67742(14) 0.0273(6) Uani 1 2 d S T P . .
C00E C 0.59735(13) 0.5000 0.73425(14) 0.0269(6) Uani 1 2 d S T P . .
C00F C 0.69057(14) 0.0000 0.70186(14) 0.0291(6) Uani 1 2 d S T P . .
C00G C 0.60313(14) 0.5000 0.62870(14) 0.0311(6) Uani 1 2 d S T P . .
H00G H 0.6203 0.5000 0.5943 0.037 Uiso 1 2 calc R U P . .
C00H C 0.73417(14) 0.5000 0.82047(14) 0.0281(6) Uani 1 2 d S T P . .
C00I C 0.61056(15) 0.5000 0.92311(14) 0.0330(6) Uani 1 2 d S T P . .
C00J C 0.63825(15) 0.0000 0.78006(16) 0.0326(6) Uani 1 2 d S T P . .
C00K C 0.86356(14) 0.0000 0.68188(15) 0.0331(6) Uani 1 2 d S T P . .
H00K H 0.8738 0.0000 0.6420 0.040 Uiso 1 2 calc R U P . .
C00L C 0.66388(14) 0.0000 0.48489(14) 0.0310(6) Uani 1 2 d S T P . .
C00M C 0.87493(14) 0.0000 0.79556(15) 0.0332(6) Uani 1 2 d S T P . .
H00M H 0.8935 0.0000 0.8472 0.040 Uiso 1 2 calc R U P . .
C00N C 0.53298(14) 0.5000 0.67902(14) 0.0323(6) Uani 1 2 d S T P . .
H00N H 0.4933 0.5000 0.6844 0.039 Uiso 1 2 calc R U P . .
C00O C 0.75732(15) 0.0000 0.83076(15) 0.0310(6) Uani 1 2 d S T P . .
H00O H 0.8000 0.0000 0.8722 0.037 Uiso 1 2 calc R U P . .
C00P C 0.53714(15) 0.5000 0.61282(14) 0.0338(6) Uani 1 2 d S T P . .
H00P H 0.5004 0.5000 0.5654 0.041 Uiso 1 2 calc R U P . .
C00Q C 0.75451(14) 0.5000 0.71633(16) 0.0342(6) Uani 1 2 d S T P . .
H00Q H 0.7382 0.5000 0.6649 0.041 Uiso 1 2 calc R U P . .
C00R C 0.84624(15) 0.5000 0.83663(17) 0.0388(7) Uani 1 2 d S T P D .
C00S C 0.80195(14) 0.5000 0.86629(16) 0.0348(7) Uani 1 2 d S T P . .
H00S H 0.8181 0.5000 0.9177 0.042 Uiso 1 2 calc R U P . .
C00T C 0.63240(14) 0.0000 0.70955(16) 0.0335(6) Uani 1 2 d S T P . .
H00T H 0.5898 0.0000 0.6681 0.040 Uiso 1 2 calc R U P . .
C00U C 0.91019(15) 0.0000 0.75657(15) 0.0359(7) Uani 1 2 d S T P . .
H00U H 0.9574 0.0000 0.7760 0.043 Uiso 1 2 calc R U P . .
C00V C 0.70076(15) 0.0000 0.83996(16) 0.0353(7) Uani 1 2 d S T P . .
H00V H 0.7044 0.0000 0.8877 0.042 Uiso 1 2 calc R U P . .
C00W C 0.65136(11) 0.6851(3) 0.95761(10) 0.0406(5) Uani 1 1 d . . . . .
H00A H 0.6931 0.6812 0.9536 0.061 Uiso 1 1 calc R U . . .
H00B H 0.6616 0.6912 1.0091 0.061 Uiso 1 1 calc R U . . .
H00C H 0.6256 0.8014 0.9322 0.061 Uiso 1 1 calc R U . . .
C00X C 0.82234(16) 0.5000 0.76110(17) 0.0392(7) Uani 1 2 d S T P . .
H00X H 0.8526 0.5000 0.7408 0.047 Uiso 1 2 calc R U P . .
C00Y C 0.62408(11) -0.1853(3) 0.48116(11) 0.0410(5) Uani 1 1 d . . . . .
H00D H 0.6520 -0.3014 0.4875 0.062 Uiso 1 1 d R U . . .
H00E H 0.5845 -0.1916 0.4336 0.062 Uiso 1 1 d R U . . .
H00F H 0.6102 -0.1817 0.5198 0.062 Uiso 1 1 d R U . . .
C00Z C 0.68059(16) 0.0000 0.42084(15) 0.0387(7) Uani 1 2 d S T P . .
H00H H 0.6449 -0.0665 0.3791 0.058 Uiso 0.5 1 d R U P A -1
H00I H 0.7228 -0.0693 0.4348 0.058 Uiso 0.5 1 d R U P A -1
H00J H 0.6847 0.1357 0.4075 0.058 Uiso 0.5 1 d R U P A -1
C010 C 0.54899(17) 0.5000 0.93549(16) 0.0475(8) Uani 1 2 d S T P . .
H01A H 0.5283 0.6305 0.9244 0.071 Uiso 0.5 1 d R U P B -1
H01B H 0.5618 0.4672 0.9864 0.071 Uiso 0.5 1 d R U P B -1
H01C H 0.5171 0.4023 0.9035 0.071 Uiso 0.5 1 d R U P B -1
C011 C 0.51988(16) 0.0000 0.7339(2) 0.0578(10) Uani 1 2 d S T P . .
H01D H 0.4862 0.0221 0.7509 0.087 Uiso 0.5 1 d R U P C -1
H01E H 0.5118 -0.1270 0.7090 0.087 Uiso 0.5 1 d R U P C -1
H01F H 0.5171 0.1049 0.7001 0.087 Uiso 0.5 1 d R U P C -1
O1 O 0.91295(13) 0.5000 0.88207(19) 0.0750(9) Uani 1 2 d S T P . .
C2 C 0.9576(3) 0.5000 0.8636(4) 0.0494(17) Uani 0.591(7) 2 d S T P D 1
H2A H 0.9576 0.6255 0.8403 0.074 Uiso 0.296(4) 1 d R U P D 1
H2B H 0.9504 0.3925 0.8292 0.074 Uiso 0.296(4) 1 d R U P D 1
H2C H 1.0007 0.4820 0.9068 0.074 Uiso 0.296(4) 1 d R U P D 1
C2A C 0.9460(4) 0.5000 0.9457(4) 0.040(2) Uani 0.409(7) 2 d S T P D 2
H2AA H 0.9934 0.5000 0.9573 0.060 Uiso 0.409(7) 2 d R U P D 2
H2AB H 0.9350 0.3846 0.9666 0.060 Uiso 0.204(4) 1 d R U P D 2
H2AC H 0.9371 0.6197 0.9662 0.060 Uiso 0.204(4) 1 d R U P D 2

loop_
_atom_site_aniso_label
_atom_site_aniso_U_11
_atom_site_aniso_U_22
_atom_site_aniso_U_33
_atom_site_aniso_U_23
_atom_site_aniso_U_13
_atom_site_aniso_U_12
O001 0.0351(11) 0.0284(10) 0.0235(9) 0.000 0.0067(8) 0.000
O002 0.0336(11) 0.0409(11) 0.0299(10) 0.000 0.0124(9) 0.000
N003 0.0310(12) 0.0189(10) 0.0242(11) 0.000 0.0094(10) 0.000
O004 0.0464(14) 0.0404(12) 0.0645(15) 0.000 0.0353(12) 0.000
N005 0.0369(13) 0.0207(11) 0.0271(11) 0.000 0.0144(10) 0.000
N006 0.0327(13) 0.0220(11) 0.0258(11) 0.000 0.0083(10) 0.000
N007 0.0377(13) 0.0266(11) 0.0199(11) 0.000 0.0093(10) 0.000
C009 0.0347(15) 0.0182(12) 0.0226(12) 0.000 0.0083(12) 0.000
C00A 0.0363(15) 0.0164(12) 0.0317(14) 0.000 0.0159(12) 0.000
C00B 0.0349(15) 0.0196(12) 0.0309(14) 0.000 0.0153(12) 0.000
C00C 0.0329(15) 0.0152(11) 0.0315(14) 0.000 0.0117(12) 0.000
C00D 0.0349(15) 0.0214(12) 0.0241(13) 0.000 0.0122(12) 0.000
C00E 0.0329(15) 0.0216(12) 0.0238(13) 0.000 0.0108(11) 0.000
C00F 0.0415(17) 0.0177(12) 0.0310(14) 0.000 0.0190(13) 0.000
C00G 0.0407(17) 0.0295(14) 0.0213(13) 0.000 0.0125(12) 0.000
C00H 0.0338(15) 0.0151(12) 0.0316(14) 0.000 0.0114(12) 0.000
C00I 0.0414(17) 0.0324(15) 0.0221(13) 0.000 0.0119(12) 0.000
C00J 0.0408(17) 0.0193(13) 0.0466(17) 0.000 0.0277(14) 0.000
C00K 0.0328(16) 0.0367(15) 0.0261(14) 0.000 0.0103(12) 0.000
C00L 0.0314(15) 0.0282(14) 0.0248(13) 0.000 0.0055(12) 0.000
C00M 0.0352(16) 0.0298(14) 0.0263(14) 0.000 0.0070(12) 0.000
C00N 0.0335(15) 0.0348(15) 0.0261(14) 0.000 0.0114(12) 0.000
C00O 0.0409(17) 0.0205(13) 0.0315(14) 0.000 0.0164(13) 0.000
C00P 0.0384(17) 0.0369(15) 0.0208(13) 0.000 0.0089(12) 0.000
C00Q 0.0392(17) 0.0235(13) 0.0381(15) 0.000 0.0160(14) 0.000
C00R 0.0327(16) 0.0211(13) 0.0517(19) 0.000 0.0098(15) 0.000
C00S 0.0384(16) 0.0208(13) 0.0331(15) 0.000 0.0057(13) 0.000
C00T 0.0328(16) 0.0245(13) 0.0405(16) 0.000 0.0143(13) 0.000
C00U 0.0331(16) 0.0383(16) 0.0310(15) 0.000 0.0099(13) 0.000
C00V 0.0489(18) 0.0238(13) 0.0368(15) 0.000 0.0227(14) 0.000
C00W 0.0595(14) 0.0317(11) 0.0253(10) -0.0034(8) 0.0147(10) -0.0028(10)
C00X 0.0388(17) 0.0294(15) 0.0505(18) 0.000 0.0212(15) 0.000
C00Y 0.0438(12) 0.0354(11) 0.0331(11) -0.0014(9) 0.0082(9) -0.0101(9)
C00Z 0.0426(18) 0.0371(16) 0.0258(14) 0.000 0.0065(13) 0.000
C010 0.049(2) 0.068(2) 0.0267(15) 0.000 0.0178(14) 0.000
C011 0.0350(19) 0.0425(19) 0.092(3) 0.000 0.0253(19) 0.000
O1 0.0368(16) 0.0469(15) 0.095(2) 0.000 -0.0106(16) 0.000
C2 0.030(3) 0.040(3) 0.075(4) 0.000 0.021(3) 0.000
C2A 0.045(5) 0.043(4) 0.039(5) 0.000 0.025(4) 0.000

loop_
_atom_type_symbol
_atom_type_description
_atom_type_scat_dispersion_real
_atom_type_scat_dispersion_imag
_atom_type_scat_source
C C 0.0033 0.0016 'International Tables Vol C Tables 4.2.6.8 and 6.1.1.4'
H H 0.0000 0.0000 'International Tables Vol C Tables 4.2.6.8 and 6.1.1.4'
N N 0.0061 0.0033 'International Tables Vol C Tables 4.2.6.8 and 6.1.1.4'
O O 0.0106 0.0060 'International Tables Vol C Tables 4.2.6.8 and 6.1.1.4'

loop_
_geom_angle_atom_site_label_1
_geom_angle_atom_site_label_2
_geom_angle_atom_site_label_3
_geom_angle
_geom_angle_site_symmetry_1
_geom_angle_site_symmetry_3
_geom_angle_publ_flag
C00H O001 C009 121.8(2) . . ?
C00F O002 C00B 121.0(2) . . ?
C00E N003 C00C 121.9(2) . . ?
C00G N003 C00C 129.2(2) . . ?
C00G N003 C00E 108.9(2) . . ?
C00J O004 C011 116.9(3) . . ?
C00D N005 C00A 121.2(2) . . ?
C00M N005 C00A 130.0(2) . . ?
C00M N005 C00D 108.8(2) . . ?
C00B N006 C00L 124.1(2) . . ?
C009 N007 C00I 123.3(2) . . ?
O001 C009 C00E 116.0(2) . . ?
N007 C009 O001 122.1(2) . . ?
N007 C009 C00E 121.8(2) . . ?
C00F C00A N005 117.7(2) . . ?
C00F C00A C00O 118.9(3) . . ?
C00O C00A N005 123.5(3) . . ?
O002 C00B C00D 116.1(2) . . ?
N006 C00B O002 122.6(2) . . ?
N006 C00B C00D 121.2(3) . . ?
C00H C00C N003 117.0(2) . . ?
C00Q C00C N003 123.8(2) . . ?
C00Q C00C C00H 119.2(3) . . ?
N005 C00D C00B 121.1(2) . . ?
C00K C00D N005 107.7(2) . . ?
C00K C00D C00B 131.2(3) . . ?
N003 C00E C009 120.6(2) . . ?
C00N C00E N003 108.0(2) . . ?
C00N C00E C009 131.4(3) . . ?
C00A C00F O002 122.8(2) . . ?
C00A C00F C00T 122.0(3) . . ?
C00T C00F O002 115.2(2) . . ?
N003 C00G H00G 126.1 . . ?
C00P C00G N003 107.9(2) . . ?
C00P C00G H00G 126.1 . . ?
O001 C00H C00C 122.7(2) . . ?
C00S C00H O001 116.4(2) . . ?
C00S C00H C00C 121.0(3) . . ?
N007 C00I C00W 111.09(15) . 6_565 ?
N007 C00I C00W 111.09(15) . . ?
N007 C00I C010 106.1(2) . . ?
C00W C00I C00W 110.9(2) 6_565 . ?
C010 C00I C00W 108.78(16) . . ?
C010 C00I C00W 108.78(16) . 6_565 ?
O004 C00J C00T 123.9(3) . . ?
O004 C00J C00V 115.9(3) . . ?
C00V C00J C00T 120.1(3) . . ?
C00D C00K H00K 126.2 . . ?
C00D C00K C00U 107.6(3) . . ?
C00U C00K H00K 126.2 . . ?
N006 C00L C00Y 111.00(14) . . ?
N006 C00L C00Y 111.00(14) . 6 ?
N006 C00L C00Z 105.4(2) . . ?
C00Y C00L C00Y 111.2(2) . 6 ?
C00Y C00L C00Z 109.03(15) . . ?
C00Y C00L C00Z 109.03(15) 6 . ?
N005 C00M H00M 125.8 . . ?
C00U C00M N005 108.4(2) . . ?
C00U C00M H00M 125.8 . . ?
C00E C00N H00N 126.5 . . ?
C00E C00N C00P 106.9(3) . . ?
C00P C00N H00N 126.5 . . ?
C00A C00O H00O 119.8 . . ?
C00V C00O C00A 120.4(3) . . ?
C00V C00O H00O 119.8 . . ?
C00G C00P C00N 108.2(2) . . ?
C00G C00P H00P 125.9 . . ?
C00N C00P H00P 125.9 . . ?
C00C C00Q H00Q 119.6 . . ?
C00X C00Q C00C 120.8(3) . . ?
C00X C00Q H00Q 119.6 . . ?
C00S C00R C00X 120.2(3) . . ?
O1 C00R C00S 119.1(3) . . ?
O1 C00R C00X 120.7(3) . . ?
C00H C00S C00R 119.4(3) . . ?
C00H C00S H00S 120.3 . . ?
C00R C00S H00S 120.3 . . ?
C00F C00T C00J 118.2(3) . . ?
C00F C00T H00T 120.9 . . ?
C00J C00T H00T 120.9 . . ?
C00K C00U H00U 126.3 . . ?
C00M C00U C00K 107.5(3) . . ?
C00M C00U H00U 126.3 . . ?
C00J C00V H00V 119.8 . . ?
C00O C00V C00J 120.4(3) . . ?
C00O C00V H00V 119.8 . . ?
C00I C00W H00A 109.5 . . ?
C00I C00W H00B 109.5 . . ?
C00I C00W H00C 109.5 . . ?
H00A C00W H00B 109.5 . . ?
H00A C00W H00C 109.5 . . ?
H00B C00W H00C 109.5 . . ?
C00Q C00X C00R 119.5(3) . . ?
C00Q C00X H00X 120.2 . . ?
C00R C00X H00X 120.2 . . ?
C00L C00Y H00D 109.5 . . ?
C00L C00Y H00E 109.3 . . ?
C00L C00Y H00F 109.6 . . ?
H00D C00Y H00E 109.5 . . ?
H00D C00Y H00F 109.5 . . ?
H00E C00Y H00F 109.5 . . ?
C00L C00Z H00H 109.4 . . ?
C00L C00Z H00I 109.5 . . ?
C00L C00Z H00J 109.5 . . ?
H00H C00Z H00I 109.5 . . ?
H00H C00Z H00J 109.5 . . ?
H00I C00Z H00J 109.5 . . ?
C00I C010 H01A 109.5 . . ?
C00I C010 H01B 109.6 . . ?
C00I C010 H01C 109.4 . . ?
H01A C010 H01B 109.5 . . ?
H01A C010 H01C 109.5 . . ?
H01B C010 H01C 109.5 . . ?
O004 C011 H01D 109.6 . . ?
O004 C011 H01E 109.4 . . ?
O004 C011 H01F 109.4 . . ?
H01D C011 H01E 109.5 . . ?
H01D C011 H01F 109.5 . . ?
H01E C011 H01F 109.5 . . ?
C2 O1 C00R 126.1(5) . . ?
C2A O1 C00R 134.9(6) . . ?
O1 C2 H2A 109.6 . . ?
O1 C2 H2B 109.6 . . ?
O1 C2 H2C 109.2 . . ?
H2A C2 H2B 109.5 . . ?
H2A C2 H2C 109.5 . . ?
H2B C2 H2C 109.5 . . ?
O1 C2A H2AA 109.7 . . ?
O1 C2A H2AB 109.4 . . ?
O1 C2A H2AC 109.4 . . ?
H2AA C2A H2AB 111.0 . . ?
H2AA C2A H2AC 108.0 . . ?
H2AB C2A H2AC 109.5 . . ?

loop_
_geom_bond_atom_site_label_1
_geom_bond_atom_site_label_2
_geom_bond_distance
_geom_bond_site_symmetry_2
_geom_bond_publ_flag
O001 C009 1.391(3) . ?
O001 C00H 1.385(3) . ?
O002 C00B 1.396(3) . ?
O002 C00F 1.392(3) . ?
N003 C00C 1.404(3) . ?
N003 C00E 1.382(3) . ?
N003 C00G 1.370(3) . ?
O004 C00J 1.366(3) . ?
O004 C011 1.432(4) . ?
N005 C00A 1.398(4) . ?
N005 C00D 1.381(3) . ?
N005 C00M 1.370(4) . ?
N006 C00B 1.263(3) . ?
N006 C00L 1.473(3) . ?
N007 C009 1.260(4) . ?
N007 C00I 1.476(3) . ?
C009 C00E 1.461(3) . ?
C00A C00F 1.373(4) . ?
C00A C00O 1.394(4) . ?
C00B C00D 1.447(4) . ?
C00C C00H 1.388(4) . ?
C00C C00Q 1.386(4) . ?
C00D C00K 1.369(4) . ?
C00E C00N 1.375(4) . ?
C00F C00T 1.389(4) . ?
C00G H00G 0.9500 . ?
C00G C00P 1.367(4) . ?
C00H C00S 1.380(4) . ?
C00I C00W 1.530(3) 6_565 ?
C00I C00W 1.530(3) . ?
C00I C010 1.520(4) . ?
C00J C00T 1.399(4) . ?
C00J C00V 1.385(4) . ?
C00K H00K 0.9500 . ?
C00K C00U 1.414(4) . ?
C00L C00Y 1.529(3) 6 ?
C00L C00Y 1.528(3) . ?
C00L C00Z 1.530(4) . ?
C00M H00M 0.9500 . ?
C00M C00U 1.363(4) . ?
C00N H00N 0.9500 . ?
C00N C00P 1.411(4) . ?
C00O H00O 0.9500 . ?
C00O C00V 1.370(4) . ?
C00P H00P 0.9500 . ?
C00Q H00Q 0.9500 . ?
C00Q C00X 1.377(4) . ?
C00R C00S 1.387(4) . ?
C00R C00X 1.397(4) . ?
C00R O1 1.360(4) . ?
C00S H00S 0.9500 . ?
C00T H00T 0.9500 . ?
C00U H00U 0.9500 . ?
C00V H00V 0.9500 . ?
C00W H00A 0.9800 . ?
C00W H00B 0.9800 . ?
C00W H00C 0.9800 . ?
C00X H00X 0.9500 . ?
C00Y H00D 0.9798 . ?
C00Y H00E 0.9801 . ?
C00Y H00F 0.9800 . ?
C00Z H00H 0.9801 . ?
C00Z H00I 0.9796 . ?
C00Z H00J 0.9800 . ?
C010 H01A 0.9801 . ?
C010 H01B 0.9796 . ?
C010 H01C 0.9802 . ?
C011 H01D 0.9799 . ?
C011 H01E 0.9800 . ?
C011 H01F 0.9801 . ?
O1 C2 1.227(6) . ?
O1 C2A 1.177(8) . ?
C2 H2A 0.9800 . ?
C2 H2B 0.9799 . ?
C2 H2C 0.9799 . ?
C2A H2AA 0.9793 . ?
C2A H2AB 0.9803 . ?
C2A H2AC 0.9800 . ?

loop_
_geom_torsion_atom_site_label_1
_geom_torsion_atom_site_label_2
_geom_torsion_atom_site_label_3
_geom_torsion_atom_site_label_4
_geom_torsion
_geom_torsion_site_symmetry_1
_geom_torsion_site_symmetry_2
_geom_torsion_site_symmetry_3
_geom_torsion_site_symmetry_4
_geom_torsion_publ_flag
O001 C009 C00E N003 0.000(1) . . . . ?
O001 C009 C00E C00N 180.000(1) . . . . ?
O001 C00H C00S C00R 180.000(1) . . . . ?
O002 C00B C00D N005 0.000(1) . . . . ?
O002 C00B C00D C00K 180.000(1) . . . . ?
O002 C00F C00T C00J 180.000(1) . . . . ?
N003 C00C C00H O001 0.000(1) . . . . ?
N003 C00C C00H C00S 180.000(1) . . . . ?
N003 C00C C00Q C00X 180.000(1) . . . . ?
N003 C00E C00N C00P 0.000(1) . . . . ?
N003 C00G C00P C00N 0.000(1) . . . . ?
O004 C00J C00T C00F 180.000(1) . . . . ?
O004 C00J C00V C00O 180.000(1) . . . . ?
N005 C00A C00F O002 0.000(1) . . . . ?
N005 C00A C00F C00T 180.000(1) . . . . ?
N005 C00A C00O C00V 180.000(1) . . . . ?
N005 C00D C00K C00U 0.000(1) . . . . ?
N005 C00M C00U C00K 0.000(1) . . . . ?
N006 C00B C00D N005 180.000(1) . . . . ?
N006 C00B C00D C00K 0.000(1) . . . . ?
N007 C009 C00E N003 180.000(1) . . . . ?
N007 C009 C00E C00N 0.000(2) . . . . ?
C009 O001 C00H C00C 0.000(2) . . . . ?
C009 O001 C00H C00S 180.000(1) . . . . ?
C009 N007 C00I C00W -61.95(18) . . . 6_565 ?
C009 N007 C00I C00W 61.95(18) . . . . ?
C009 N007 C00I C010 180.000(1) . . . . ?
C009 C00E C00N C00P 180.000(1) . . . . ?
C00A N005 C00D C00B 0.000(1) . . . . ?
C00A N005 C00D C00K 180.000(1) . . . . ?
C00A N005 C00M C00U 180.000(1) . . . . ?
C00A C00F C00T C00J 0.000(2) . . . . ?
C00A C00O C00V C00J 0.000(2) . . . . ?
C00B O002 C00F C00A 0.000(1) . . . . ?
C00B O002 C00F C00T 180.000(1) . . . . ?
C00B N006 C00L C00Y -62.11(17) . . . . ?
C00B N006 C00L C00Y 62.11(17) . . . 6 ?
C00B N006 C00L C00Z 180.000(1) . . . . ?
C00B C00D C00K C00U 180.000(1) . . . . ?
C00C N003 C00E C009 0.000(1) . . . . ?
C00C N003 C00E C00N 180.000(1) . . . . ?
C00C N003 C00G C00P 180.000(1) . . . . ?
C00C C00H C00S C00R 0.000(2) . . . . ?
C00C C00Q C00X C00R 0.000(2) . . . . ?
C00D N005 C00A C00F 0.000(1) . . . . ?
C00D N005 C00A C00O 180.000(1) . . . . ?
C00D N005 C00M C00U 0.000(1) . . . . ?
C00D C00K C00U C00M 0.000(1) . . . . ?
C00E N003 C00C C00H 0.000(1) . . . . ?
C00E N003 C00C C00Q 180.000(1) . . . . ?
C00E N003 C00G C00P 0.000(1) . . . . ?
C00E C00N C00P C00G 0.000(1) . . . . ?
C00F O002 C00B N006 180.000(1) . . . . ?
C00F O002 C00B C00D 0.000(1) . . . . ?
C00F C00A C00O C00V 0.000(2) . . . . ?
C00G N003 C00C C00H 180.000(1) . . . . ?
C00G N003 C00C C00Q 0.000(2) . . . . ?
C00G N003 C00E C009 180.000(1) . . . . ?
C00G N003 C00E C00N 0.000(1) . . . . ?
C00H O001 C009 N007 180.000(1) . . . . ?
C00H O001 C009 C00E 0.000(1) . . . . ?
C00H C00C C00Q C00X 0.000(2) . . . . ?
C00I N007 C009 O001 0.000(2) . . . . ?
C00I N007 C009 C00E 180.000(1) . . . . ?
C00L N006 C00B O002 0.000(1) . . . . ?
C00L N006 C00B C00D 180.000(1) . . . . ?
C00M N005 C00A C00F 180.000(1) . . . . ?
C00M N005 C00A C00O 0.000(2) . . . . ?
C00M N005 C00D C00B 180.000(1) . . . . ?
C00M N005 C00D C00K 0.000(1) . . . . ?
C00O C00A C00F O002 180.000(1) . . . . ?
C00O C00A C00F C00T 0.000(2) . . . . ?
C00Q C00C C00H O001 180.000(1) . . . . ?
C00Q C00C C00H C00S 0.000(2) . . . . ?
C00S C00R C00X C00Q 0.000(2) . . . . ?
C00S C00R O1 C2 180.000(2) . . . . ?
C00S C00R O1 C2A 0.000(5) . . . . ?
C00T C00J C00V C00O 0.000(2) . . . . ?
C00V C00J C00T C00F 0.000(1) . . . . ?
C00X C00R C00S C00H 0.000(2) . . . . ?
C00X C00R O1 C2 0.000(2) . . . . ?
C00X C00R O1 C2A 180.000(3) . . . . ?
C011 O004 C00J C00T 0.000(1) . . . . ?
C011 O004 C00J C00V 180.000(1) . . . . ?
O1 C00R C00S C00H 180.000(1) . . . . ?
O1 C00R C00X C00Q 180.000(1) . . . . ?
